data_4028956
loop_
_publ_author_name
'Andreu, Raquel'
'Carrasquer, Laura'
'Franco, Santiago'
'Gar\'in, Javier'
'Orduna, Jes\'us'
'Mart\'inez de Baroja, Natalia'
'Alicante, Raquel'
'Villacampa, Bel\'en'
'Allain, Magali'

_publ_section_title
;
 4H-Pyran-4-ylidenes: Strong Proaromatic Donors for Organic Nonlinear
 Optical Chromophores
;
_journal_issue 17
_journal_name_full 'The Journal of Organic Chemistry'
_journal_page_first 6647
_journal_page_last 6657
_journal_paper_doi 10.1021/jo901142f
_journal_volume 74
_journal_year 2009
_chemical_formula_moiety 'C29 H29 N3 O1'
_chemical_formula_sum 'C29 H29 N3 O'
_chemical_formula_weight 435.55
_space_group_IT_number 2
_symmetry_cell_setting triclinic
_symmetry_space_group_name_Hall '-P 1'
_symmetry_space_group_name_H-M 'P -1'
_audit_creation_date 2009-05-07T18:19:02-00:00
_audit_creation_method 'WinGX routine CIF_UPDATE'
_cell_angle_alpha 78.92(1)
_cell_angle_beta 81.79(1)
_cell_angle_gamma 76.67(2)
_cell_formula_units_Z 2
_cell_length_a 20.485(3)
_cell_length_b 9.563(1)
_cell_length_c 7.049(1)
_cell_measurement_reflns_used 5400
_cell_measurement_temperature 293(2)
_cell_measurement_theta_max 25.85
_cell_measurement_theta_min 2.15
_cell_volume 1311.6(3)
_computing_cell_refinement 'SELECT,CELL, STOE IPDS'
_computing_data_collection 'EXPOSE, STOE IPDS'
_computing_data_reduction 'INTEGRATE, STOE IPDS'
_computing_molecular_graphics 'DIAMOND 3.1 (Crystal Impact GbR 2004)'
_computing_publication_material 'WinGX publication routines (Farrugia, 1999)'
_computing_structure_refinement 'SHELXL-97 (Sheldrick, 1997)'
_computing_structure_solution 'Direct methods (Sir92,Altomare et al.,1993)'
_diffrn_detector_area_resol_mean 6.66
_diffrn_measured_fraction_theta_full 0.928
_diffrn_measured_fraction_theta_max 0.928
_diffrn_measurement_device_type 'STOE IPDS'
_diffrn_measurement_method 'Oscillation Phi Incr 1.0 deg'
_diffrn_radiation_probe x-ray
_diffrn_radiation_type MoK\a
_diffrn_radiation_wavelength 0.71073
_diffrn_reflns_av_R_equivalents 0.0628
_diffrn_reflns_limit_h_max 25
_diffrn_reflns_limit_h_min -25
_diffrn_reflns_limit_k_max 11
_diffrn_reflns_limit_k_min -11
_diffrn_reflns_limit_l_max 8
_diffrn_reflns_limit_l_min -8
_diffrn_reflns_number 13030
_diffrn_reflns_theta_full 25.96
_diffrn_reflns_theta_max 25.96
_diffrn_reflns_theta_min 2.05
_exptl_absorpt_coefficient_mu 0.068
_exptl_absorpt_correction_type none
_exptl_crystal_colour blue
_exptl_crystal_density_diffrn 1.103
_exptl_crystal_density_method 'not measured'
_exptl_crystal_description needle
_exptl_crystal_F_000 464
_exptl_crystal_size_max 0.8
_exptl_crystal_size_mid 0.13
_exptl_crystal_size_min 0.1
_refine_diff_density_max 0.325
_refine_diff_density_min -0.158
_refine_ls_extinction_method none
_refine_ls_goodness_of_fit_ref 0.854
_refine_ls_hydrogen_treatment constr
_refine_ls_matrix_type full
_refine_ls_number_parameters 298
_refine_ls_number_reflns 4772
_refine_ls_number_restraints 0
_refine_ls_restrained_S_all 0.854
_refine_ls_R_factor_gt 0.0542
_refine_ls_shift/su_max 0
_refine_ls_structure_factor_coef Fsqd
_refine_ls_weighting_details 'calc w=1/[\s^2^(Fo^2^)+(0.0823P)^2^+0.0000P] where P=(Fo^2^+2Fc^2^)/3'
_refine_ls_weighting_scheme calc
_refine_ls_wR_factor_ref 0.1521
_reflns_number_gt 2305
_reflns_number_total 4772
_reflns_threshold_expression >2sigma(I)
_cod_data_source_file jo901142fsup1.cif
_cod_data_source_block msz11
_cod_database_code 4028956

loop_
_symmetry_equiv_pos_as_xyz
'x, y, z'
'-x, -y, -z'

loop_
_atom_site_label
_atom_site_type_symbol
_atom_site_fract_x
_atom_site_fract_y
_atom_site_fract_z
_atom_site_U_iso_or_equiv
_atom_site_adp_type
_atom_site_occupancy
_atom_site_calc_flag
_atom_site_refinement_flags
C01 C -0.16632(11) -0.0089(2) -0.0733(3) 0.0491(6) Uani 1 d .
H01 H -0.1627 0.0538 -0.191 0.059 Uiso 1 calc R
C02 C -0.10786(11) -0.1015(2) -0.0140(3) 0.0457(5) Uani 1 d .
H02 H -0.1119 -0.1676 0.1003 0.055 Uiso 1 calc R
C03 C -0.04390(11) -0.1048(2) -0.1094(3) 0.0452(5) Uani 1 d .
H03 H -0.0385 -0.0393 -0.2235 0.054 Uiso 1 calc R
C04 C 0.01249(11) -0.2018(2) -0.0416(3) 0.0436(5) Uani 1 d .
H04 H 0.0052 -0.2668 0.0717 0.052 Uiso 1 calc R
C05 C 0.07910(10) -0.2129(2) -0.1246(3) 0.0418(5) Uani 1 d .
C06 C 0.08998(11) -0.1065(2) -0.2931(3) 0.0486(5) Uani 1 d .
C07 C 0.13337(10) -0.3229(2) -0.0515(3) 0.0413(5) Uani 1 d .
C08 C 0.11897(10) -0.4155(2) 0.1402(3) 0.0413(5) Uani 1 d .
C09 C 0.10495(13) -0.3562(3) 0.3080(3) 0.0595(7) Uani 1 d .
H09 H 0.1052 -0.2584 0.3025 0.071 Uiso 1 calc R
C10 C 0.09057(15) -0.4402(3) 0.4841(4) 0.0695(7) Uani 1 d .
H10 H 0.0815 -0.3994 0.597 0.083 Uiso 1 calc R
C11 C 0.08963(13) -0.5840(3) 0.4927(4) 0.0637(7) Uani 1 d .
H11 H 0.0791 -0.6403 0.6114 0.076 Uiso 1 calc R
C12 C 0.10394(15) -0.6441(3) 0.3290(4) 0.0718(8) Uani 1 d .
H12 H 0.1036 -0.742 0.3356 0.086 Uiso 1 calc R
C13 C 0.11906(14) -0.5610(2) 0.1526(4) 0.0642(7) Uani 1 d .
H13 H 0.1294 -0.6035 0.0409 0.077 Uiso 1 calc R
C14 C 0.19798(12) -0.3528(2) -0.1430(3) 0.0521(6) Uani 1 d .
C15 C 0.22121(13) -0.2836(3) -0.3298(4) 0.0724(8) Uani 1 d .
C16 C 0.24996(14) -0.4644(3) -0.0596(4) 0.0665(7) Uani 1 d .
C17 C -0.23021(11) -0.0011(2) 0.0276(3) 0.0475(5) Uani 1 d .
C18 C -0.24651(12) -0.0985(3) 0.1977(3) 0.0586(6) Uani 1 d .
H18 H -0.2128 -0.1745 0.2468 0.07 Uiso 1 calc R
C19 C -0.30898(13) -0.0841(3) 0.2894(4) 0.0620(7) Uani 1 d .
C20 C -0.33423(16) -0.1817(4) 0.4671(5) 0.0883(10) Uani 1 d .
C21 C -0.3491(4) -0.0965(6) 0.6298(7) 0.210(3) Uani 1 d .
H21A H -0.3085 -0.0716 0.6532 0.315 Uiso 1 calc R
H21B H -0.3663 -0.1539 0.745 0.315 Uiso 1 calc R
H21C H -0.3821 -0.009 0.5962 0.315 Uiso 1 calc R
C22 C -0.3974(2) -0.2256(5) 0.4258(8) 0.167(2) Uani 1 d .
H22A H -0.3862 -0.2803 0.3205 0.25 Uiso 1 calc R
H22B H -0.4311 -0.1397 0.3911 0.25 Uiso 1 calc R
H22C H -0.4145 -0.2844 0.5398 0.25 Uiso 1 calc R
C23 C -0.28373(19) -0.3241(4) 0.5065(5) 0.1153(13) Uani 1 d .
H23A H -0.2765 -0.3729 0.3959 0.173 Uiso 1 calc R
H23B H -0.3008 -0.3849 0.6184 0.173 Uiso 1 calc R
H23C H -0.2419 -0.3051 0.5301 0.173 Uiso 1 calc R
C24 C -0.28548(11) 0.1102(2) -0.0371(3) 0.0548(6) Uani 1 d .
H24 H -0.2786 0.175 -0.1509 0.066 Uiso 1 calc R
C25 C -0.34697(12) 0.1244(3) 0.0607(4) 0.0604(6) Uani 1 d .
C26 C -0.40967(13) 0.2379(3) 0.0190(5) 0.0821(9) Uani 1 d .
C27 C -0.42756(19) 0.3271(4) 0.1863(6) 0.1212(14) Uani 1 d .
H27A H -0.4676 0.4006 0.1634 0.182 Uiso 1 calc R
H27B H -0.391 0.3725 0.1931 0.182 Uiso 1 calc R
H27C H -0.4353 0.2636 0.3067 0.182 Uiso 1 calc R
C28 C -0.46715(16) 0.1635(4) 0.0089(6) 0.1200(14) Uani 1 d .
H28A H -0.5073 0.236 -0.0166 0.18 Uiso 1 calc R
H28B H -0.4751 0.1015 0.1304 0.18 Uiso 1 calc R
H28C H -0.4552 0.1061 -0.0935 0.18 Uiso 1 calc R
C29 C -0.39690(17) 0.3379(4) -0.1737(6) 0.1176(14) Uani 1 d .
H29A H -0.437 0.4106 -0.1989 0.176 Uiso 1 calc R
H29B H -0.3849 0.2813 -0.277 0.176 Uiso 1 calc R
H29C H -0.3608 0.3845 -0.1663 0.176 Uiso 1 calc R
N01 N 0.09459(11) -0.0150(2) -0.4221(3) 0.0759(7) Uani 1 d .
N02 N 0.24352(14) -0.2345(4) -0.4777(4) 0.1225(12) Uani 1 d .
N03 N 0.29389(13) -0.5526(3) -0.0035(4) 0.1042(10) Uani 1 d .
O01 O -0.35894(8) 0.02794(19) 0.2249(3) 0.0684(5) Uani 1 d .

loop_
_atom_site_aniso_label
_atom_site_aniso_U_11
_atom_site_aniso_U_22
_atom_site_aniso_U_33
_atom_site_aniso_U_23
_atom_site_aniso_U_13
_atom_site_aniso_U_12
C01 0.0502(14) 0.0472(12) 0.0449(14) -0.0005(10) 0.0014(11) -0.0101(10)
C02 0.0500(13) 0.0438(12) 0.0406(13) -0.0021(9) -0.0007(10) -0.0109(10)
C03 0.0480(13) 0.0438(11) 0.0416(13) -0.0019(9) -0.0033(10) -0.0103(10)
C04 0.0506(13) 0.0410(11) 0.0385(13) -0.0020(9) -0.0041(10) -0.0124(10)
C05 0.0484(12) 0.0410(11) 0.0348(13) -0.0037(9) 0.0004(10) -0.0122(10)
C06 0.0475(13) 0.0514(13) 0.0418(14) -0.0025(11) -0.0001(11) -0.0073(10)
C07 0.0484(13) 0.0424(11) 0.0338(12) -0.0054(9) -0.0030(10) -0.0121(10)
C08 0.0446(12) 0.0403(11) 0.0370(13) -0.0015(9) -0.0031(10) -0.0094(9)
C09 0.0897(18) 0.0517(13) 0.0393(15) -0.0049(11) -0.0013(13) -0.0246(13)
C10 0.099(2) 0.0740(17) 0.0382(15) -0.0068(12) -0.0006(14) -0.0293(15)
C11 0.0719(16) 0.0677(16) 0.0455(16) 0.0133(13) -0.0041(13) -0.0227(13)
C12 0.104(2) 0.0492(14) 0.0619(19) 0.0024(13) -0.0004(16) -0.0292(14)
C13 0.096(2) 0.0472(14) 0.0506(16) -0.0087(11) 0.0007(14) -0.0225(13)
C14 0.0523(14) 0.0563(13) 0.0395(14) 0.0013(10) 0.0014(11) -0.0062(11)
C15 0.0531(15) 0.0859(19) 0.0573(19) 0.0093(14) 0.0085(13) 0.0012(13)
C16 0.0567(16) 0.0790(18) 0.0465(16) 0.0063(13) 0.0070(13) -0.0002(14)
C17 0.0479(13) 0.0478(12) 0.0427(14) -0.0036(10) 0.0002(11) -0.0083(10)
C18 0.0529(15) 0.0610(14) 0.0501(16) 0.0072(11) 0.0026(12) -0.0066(11)
C19 0.0536(15) 0.0677(16) 0.0531(17) 0.0035(12) 0.0036(12) -0.0063(13)
C20 0.076(2) 0.101(2) 0.063(2) 0.0179(17) 0.0157(16) -0.0089(17)
C21 0.381(10) 0.172(5) 0.065(3) -0.020(3) 0.081(4) -0.097(6)
C22 0.106(3) 0.179(4) 0.190(5) 0.076(4) -0.003(3) -0.072(3)
C23 0.116(3) 0.108(3) 0.087(3) 0.039(2) 0.015(2) -0.015(2)
C24 0.0508(14) 0.0549(13) 0.0499(15) 0.0045(10) 0.0016(12) -0.0081(11)
C25 0.0526(15) 0.0590(14) 0.0608(17) 0.0009(12) 0.0009(12) -0.0070(11)
C26 0.0496(16) 0.0800(19) 0.095(2) 0.0043(16) 0.0042(15) 0.0065(14)
C27 0.092(3) 0.097(3) 0.144(4) -0.020(2) 0.023(2) 0.0214(19)
C28 0.060(2) 0.137(3) 0.149(4) 0.007(3) -0.018(2) -0.013(2)
C29 0.075(2) 0.107(3) 0.124(3) 0.038(2) -0.004(2) 0.0224(18)
N01 0.0779(15) 0.0784(15) 0.0532(14) 0.0185(12) 0.0027(12) -0.0096(12)
N02 0.0895(19) 0.143(3) 0.083(2) 0.0400(19) 0.0326(16) 0.0064(17)
N03 0.0708(17) 0.124(2) 0.0762(19) 0.0224(16) 0.0053(14) 0.0231(16)
O01 0.0534(10) 0.0736(11) 0.0623(12) 0.0042(9) 0.0130(8) -0.0054(9)

loop_
_atom_type_symbol
_atom_type_description
_atom_type_scat_dispersion_real
_atom_type_scat_dispersion_imag
_atom_type_scat_source
C C 0.0033 0.0016 'International Tables Vol C Tables 4.2.6.8 and 6.1.1.4'
H H 0 0 'International Tables Vol C Tables 4.2.6.8 and 6.1.1.4'
N N 0.0061 0.0033 'International Tables Vol C Tables 4.2.6.8 and 6.1.1.4'
O O 0.0106 0.006 'International Tables Vol C Tables 4.2.6.8 and 6.1.1.4'

loop_
_geom_angle_atom_site_label_1
_geom_angle_atom_site_label_2
_geom_angle_atom_site_label_3
_geom_angle
C02 C01 C17 125.7(2)
C01 C02 C03 125.78(19)
C02 C03 C04 122.56(19)
C03 C04 C05 127.17(19)
C04 C05 C07 123.12(18)
C04 C05 C06 115.64(19)
C07 C05 C06 121.24(19)
N01 C06 C05 175.0(3)
C14 C07 C05 125.63(18)
C14 C07 C08 117.10(19)
C05 C07 C08 117.26(18)
C09 C08 C13 118.55(19)
C09 C08 C07 120.41(18)
C13 C08 C07 121.0(2)
C08 C09 C10 120.6(2)
C11 C10 C09 119.9(2)
C12 C11 C10 120.1(2)
C11 C12 C13 120.3(2)
C08 C13 C12 120.5(2)
C07 C14 C15 126.1(2)
C07 C14 C16 122.4(2)
C15 C14 C16 111.5(2)
N02 C15 C14 175.7(3)
N03 C16 C14 175.8(3)
C01 C17 C18 124.8(2)
C01 C17 C24 120.51(19)
C18 C17 C24 114.7(2)
C19 C18 C17 121.9(2)
C18 C19 O01 120.6(2)
C18 C19 C20 127.8(2)
O01 C19 C20 111.6(2)
C21 C20 C23 114.0(4)
C21 C20 C19 106.8(3)
C23 C20 C19 110.7(3)
C21 C20 C22 111.4(4)
C23 C20 C22 104.6(3)
C19 C20 C22 109.3(3)
C25 C24 C17 122.1(2)
C24 C25 O01 120.1(2)
C24 C25 C26 129.2(2)
O01 C25 C26 110.7(2)
C25 C26 C28 109.5(2)
C25 C26 C29 110.0(2)
C28 C26 C29 109.9(3)
C25 C26 C27 107.7(3)
C28 C26 C27 109.9(3)
C29 C26 C27 109.9(3)
C19 O01 C25 120.51(18)

loop_
_geom_bond_atom_site_label_1
_geom_bond_atom_site_label_2
_geom_bond_distance
C01 C02 1.381(3)
C01 C17 1.391(3)
C02 C03 1.381(3)
C03 C04 1.384(3)
C04 C05 1.394(3)
C05 C07 1.423(3)
C05 C06 1.435(3)
C06 N01 1.144(3)
C07 C14 1.379(3)
C07 C08 1.498(3)
C08 C09 1.374(3)
C08 C13 1.377(3)
C09 C10 1.376(3)
C10 C11 1.368(3)
C11 C12 1.353(4)
C12 C13 1.378(3)
C14 C15 1.425(3)
C14 C16 1.425(4)
C15 N02 1.136(3)
C16 N03 1.141(3)
C17 C18 1.420(3)
C17 C24 1.424(3)
C18 C19 1.338(3)
C19 O01 1.357(3)
C19 C20 1.515(3)
C20 C21 1.490(6)
C20 C23 1.513(5)
C20 C22 1.529(5)
C24 C25 1.338(3)
C25 O01 1.365(3)
C25 C26 1.502(4)
C26 C28 1.526(4)
C26 C29 1.531(4)
C26 C27 1.540(5)
